data_7212095
loop_
_publ_author_name
'Wu, Jianjun'
'Li, Jiangtian'
'L\"u, Xujie'
'Zhang, Linlin'
'Yao, Jiyong'
'Zhang, Fuxiang'
'Huang, Fuqiang'
'Xu, Fangfang'

_publ_section_title
;
 A one-pot method to grow pyrochlore H4Nb2O7-octahedron-based
 photocatalyst
;
_journal_issue 10
_journal_name_full 'Journal of Materials Chemistry'
_journal_page_first 1942
_journal_paper_doi 10.1039/b919594g
_journal_volume 20
_journal_year 2010
_chemical_formula_sum 'Nb2 O7'
_chemical_formula_weight 297.800
_space_group_IT_number 227
_symmetry_Int_Tables_number 227
_symmetry_space_group_name_Hall '-F 4vw 2vw 3'
_symmetry_space_group_name_H-M 'F d -3 m :2'
_audit_creation_date 09-06-15
_audit_creation_method 'Created with Diamond (www.crystalimpact.com)'
_audit_update_record 09-06-15
_cell_angle_alpha 90.000
_cell_angle_beta 90.000
_cell_angle_gamma 90.000
_cell_formula_units_Z 8
_cell_length_a 10.5690(3)
_cell_length_b 10.5690
_cell_length_c 10.5690
_cell_volume 1180.60(3)
_cod_data_source_file b919594g.txt
_cod_data_source_block NBOD_publ
_cod_original_cell_volume 1180.6(1)
_cod_original_sg_symbol_Hall -F_4vw_2vw_3
_cod_original_sg_symbol_H-M 'F d -3 m'
_cod_database_code 7212095

loop_
_symmetry_equiv_pos_site_id
_symmetry_equiv_pos_as_xyz
1 'x, y, z'
2 '-y, 0.250+x, 0.250+z'
3 '0.250-x, 0.250-y, z'
4 '0.250+y, -x, 0.250+z'
5 '0.250+x, -z, 0.250+y'
6 'x, 0.250-y, 0.250-z'
7 '0.250+x, 0.250+z, -y'
8 '0.250+z, 0.250+y, -x'
9 '0.250-x, y, 0.250-z'
10 '-z, 0.250+y, 0.250+x'
11 'z, x, y'
12 'y, z, x'
13 '0.250-y, 0.250-z, x'
14 'z, 0.250-x, 0.250-y'
15 '0.250-y, z, 0.250-x'
16 '0.250-z, 0.250-x, y'
17 '0.250-z, x, 0.250-y'
18 'y, 0.250-z, 0.250-x'
19 '0.250+y, 0.250+x, -z'
20 '-y, -x, -z'
21 '-x, 0.250+z, 0.250+y'
22 '-x, -z, -y'
23 '0.250+z, -y, 0.250+x'
24 '-z, -y, -x'
25 '-x, -y, -z'
26 'y, 0.250-x, 0.250-z'
27 '0.250+x, 0.250+y, -z'
28 '0.250-y, x, 0.250-z'
29 '0.250-x, z, 0.250-y'
30 '-x, 0.250+y, 0.250+z'
31 '0.250-x, 0.250-z, y'
32 '0.250-z, 0.250-y, x'
33 '0.250+x, -y, 0.250+z'
34 'z, 0.250-y, 0.250-x'
35 '-z, -x, -y'
36 '-y, -z, -x'
37 '0.250+y, 0.250+z, -x'
38 '-z, 0.250+x, 0.250+y'
39 '0.250+y, -z, 0.250+x'
40 '0.250+z, 0.250+x, -y'
41 '0.250+z, -x, 0.250+y'
42 '-y, 0.250+z, 0.250+x'
43 '0.250-y, 0.250-x, z'
44 'y, x, z'
45 'x, 0.250-z, 0.250-y'
46 'x, z, y'
47 '0.250-z, y, 0.250-x'
48 'z, y, x'
49 'x, 0.500+y, 0.500+z'
50 '-y, 0.750+x, 0.750+z'
51 '0.250-x, 0.750-y, 0.500+z'
52 '0.250+y, 0.500-x, 0.750+z'
53 '0.250+x, 0.500-z, 0.750+y'
54 'x, 0.750-y, 0.750-z'
55 '0.250+x, 0.750+z, 0.500-y'
56 '0.250+z, 0.750+y, 0.500-x'
57 '0.250-x, 0.500+y, 0.750-z'
58 '-z, 0.750+y, 0.750+x'
59 'z, 0.500+x, 0.500+y'
60 'y, 0.500+z, 0.500+x'
61 '0.250-y, 0.750-z, 0.500+x'
62 'z, 0.750-x, 0.750-y'
63 '0.250-y, 0.500+z, 0.750-x'
64 '0.250-z, 0.750-x, 0.500+y'
65 '0.250-z, 0.500+x, 0.750-y'
66 'y, 0.750-z, 0.750-x'
67 '0.250+y, 0.750+x, 0.500-z'
68 '-y, 0.500-x, 0.500-z'
69 '-x, 0.750+z, 0.750+y'
70 '-x, 0.500-z, 0.500-y'
71 '0.250+z, 0.500-y, 0.750+x'
72 '-z, 0.500-y, 0.500-x'
73 '-x, 0.500-y, 0.500-z'
74 'y, 0.750-x, 0.750-z'
75 '0.250+x, 0.750+y, 0.500-z'
76 '0.250-y, 0.500+x, 0.750-z'
77 '0.250-x, 0.500+z, 0.750-y'
78 '-x, 0.750+y, 0.750+z'
79 '0.250-x, 0.750-z, 0.500+y'
80 '0.250-z, 0.750-y, 0.500+x'
81 '0.250+x, 0.500-y, 0.750+z'
82 'z, 0.750-y, 0.750-x'
83 '-z, 0.500-x, 0.500-y'
84 '-y, 0.500-z, 0.500-x'
85 '0.250+y, 0.750+z, 0.500-x'
86 '-z, 0.750+x, 0.750+y'
87 '0.250+y, 0.500-z, 0.750+x'
88 '0.250+z, 0.750+x, 0.500-y'
89 '0.250+z, 0.500-x, 0.750+y'
90 '-y, 0.750+z, 0.750+x'
91 '0.250-y, 0.750-x, 0.500+z'
92 'y, 0.500+x, 0.500+z'
93 'x, 0.750-z, 0.750-y'
94 'x, 0.500+z, 0.500+y'
95 '0.250-z, 0.500+y, 0.750-x'
96 'z, 0.500+y, 0.500+x'
97 '0.500+x, y, 0.500+z'
98 '0.500-y, 0.250+x, 0.750+z'
99 '0.750-x, 0.250-y, 0.500+z'
100 '0.750+y, -x, 0.750+z'
101 '0.750+x, -z, 0.750+y'
102 '0.500+x, 0.250-y, 0.750-z'
103 '0.750+x, 0.250+z, 0.500-y'
104 '0.750+z, 0.250+y, 0.500-x'
105 '0.750-x, y, 0.750-z'
106 '0.500-z, 0.250+y, 0.750+x'
107 '0.500+z, x, 0.500+y'
108 '0.500+y, z, 0.500+x'
109 '0.750-y, 0.250-z, 0.500+x'
110 '0.500+z, 0.250-x, 0.750-y'
111 '0.750-y, z, 0.750-x'
112 '0.750-z, 0.250-x, 0.500+y'
113 '0.750-z, x, 0.750-y'
114 '0.500+y, 0.250-z, 0.750-x'
115 '0.750+y, 0.250+x, 0.500-z'
116 '0.500-y, -x, 0.500-z'
117 '0.500-x, 0.250+z, 0.750+y'
118 '0.500-x, -z, 0.500-y'
119 '0.750+z, -y, 0.750+x'
120 '0.500-z, -y, 0.500-x'
121 '0.500-x, -y, 0.500-z'
122 '0.500+y, 0.250-x, 0.750-z'
123 '0.750+x, 0.250+y, 0.500-z'
124 '0.750-y, x, 0.750-z'
125 '0.750-x, z, 0.750-y'
126 '0.500-x, 0.250+y, 0.750+z'
127 '0.750-x, 0.250-z, 0.500+y'
128 '0.750-z, 0.250-y, 0.500+x'
129 '0.750+x, -y, 0.750+z'
130 '0.500+z, 0.250-y, 0.750-x'
131 '0.500-z, -x, 0.500-y'
132 '0.500-y, -z, 0.500-x'
133 '0.750+y, 0.250+z, 0.500-x'
134 '0.500-z, 0.250+x, 0.750+y'
135 '0.750+y, -z, 0.750+x'
136 '0.750+z, 0.250+x, 0.500-y'
137 '0.750+z, -x, 0.750+y'
138 '0.500-y, 0.250+z, 0.750+x'
139 '0.750-y, 0.250-x, 0.500+z'
140 '0.500+y, x, 0.500+z'
141 '0.500+x, 0.250-z, 0.750-y'
142 '0.500+x, z, 0.500+y'
143 '0.750-z, y, 0.750-x'
144 '0.500+z, y, 0.500+x'
145 '0.500+x, 0.500+y, z'
146 '0.500-y, 0.750+x, 0.250+z'
147 '0.750-x, 0.750-y, z'
148 '0.750+y, 0.500-x, 0.250+z'
149 '0.750+x, 0.500-z, 0.250+y'
150 '0.500+x, 0.750-y, 0.250-z'
151 '0.750+x, 0.750+z, -y'
152 '0.750+z, 0.750+y, -x'
153 '0.750-x, 0.500+y, 0.250-z'
154 '0.500-z, 0.750+y, 0.250+x'
155 '0.500+z, 0.500+x, y'
156 '0.500+y, 0.500+z, x'
157 '0.750-y, 0.750-z, x'
158 '0.500+z, 0.750-x, 0.250-y'
159 '0.750-y, 0.500+z, 0.250-x'
160 '0.750-z, 0.750-x, y'
161 '0.750-z, 0.500+x, 0.250-y'
162 '0.500+y, 0.750-z, 0.250-x'
163 '0.750+y, 0.750+x, -z'
164 '0.500-y, 0.500-x, -z'
165 '0.500-x, 0.750+z, 0.250+y'
166 '0.500-x, 0.500-z, -y'
167 '0.750+z, 0.500-y, 0.250+x'
168 '0.500-z, 0.500-y, -x'
169 '0.500-x, 0.500-y, -z'
170 '0.500+y, 0.750-x, 0.250-z'
171 '0.750+x, 0.750+y, -z'
172 '0.750-y, 0.500+x, 0.250-z'
173 '0.750-x, 0.500+z, 0.250-y'
174 '0.500-x, 0.750+y, 0.250+z'
175 '0.750-x, 0.750-z, y'
176 '0.750-z, 0.750-y, x'
177 '0.750+x, 0.500-y, 0.250+z'
178 '0.500+z, 0.750-y, 0.250-x'
179 '0.500-z, 0.500-x, -y'
180 '0.500-y, 0.500-z, -x'
181 '0.750+y, 0.750+z, -x'
182 '0.500-z, 0.750+x, 0.250+y'
183 '0.750+y, 0.500-z, 0.250+x'
184 '0.750+z, 0.750+x, -y'
185 '0.750+z, 0.500-x, 0.250+y'
186 '0.500-y, 0.750+z, 0.250+x'
187 '0.750-y, 0.750-x, z'
188 '0.500+y, 0.500+x, z'
189 '0.500+x, 0.750-z, 0.250-y'
190 '0.500+x, 0.500+z, y'
191 '0.750-z, 0.500+y, 0.250-x'
192 '0.500+z, 0.500+y, x'

loop_
_atom_site_label
_atom_site_type_symbol
_atom_site_fract_x
_atom_site_fract_y
_atom_site_fract_z
_atom_site_occupancy
_atom_site_symmetry_multiplicity
_atom_site_Wyckoff_symbol
_atom_site_calc_flag
_atom_site_thermal_displace_type
_atom_site_U_iso_or_equiv
O1 O 0.4360(14) 0.1250 0.1250 1.000 48 f d Uiso 0.023(5)
O2 O 0.1250 0.1250 0.1250 1.000 8 a d Uiso 0.023(5)
Nb1 Nb 0.5000 0.5000 0.5000 1.000 16 d d Uiso 0.0366(21)

loop_
_atom_type_symbol
_atom_type_radius_bond
O 1.200
Nb 1.200

loop_
_geom_angle_atom_site_label_1
_geom_angle_atom_site_label_2
_geom_angle_atom_site_label_3
_geom_angle_site_symmetry_1
_geom_angle_site_symmetry_3
_geom_angle
_geom_angle_publ_flag
Nb1 O1 Nb1 . 134_544 140.2(8) no
O1 Nb1 O1 134 54_444 90.6(6) no
O1 Nb1 O1 134 131_435 90.6(6) no
O1 Nb1 O1 134 . 179.98 no
O1 Nb1 O1 134 . 89.4(6) no
O1 Nb1 O1 134 . 89.4(6) no
O1 Nb1 O1 54_444 131_435 90.6(6) no
O1 Nb1 O1 54_444 . 89.4(6) no
O1 Nb1 O1 54_444 . 179.98 no
O1 Nb1 O1 54_444 . 89.4(6) no
O1 Nb1 O1 131_435 . 89.4(6) no
O1 Nb1 O1 131_435 . 89.4(6) no
O1 Nb1 O1 131_435 . 179.98 no
O1 Nb1 O1 . . 90.6(6) no
O1 Nb1 O1 . . 90.6(6) no
O1 Nb1 O1 . . 90.6(6) no
Nb1 O1 Nb1 49_544 50_644 140.20(46) no

loop_
_geom_bond_atom_site_label_1
_geom_bond_atom_site_label_2
_geom_bond_site_symmetry_2
_geom_bond_distance
_geom_bond_publ_flag
O1 Nb1 . 1.987(5) no
O1 Nb1 134_544 1.987(5) no
Nb1 O1 134 1.987(5) no
Nb1 O1 54 1.987(5) no
Nb1 O1 131 1.987(5) no
Nb1 O1 . 1.987(5) no
Nb1 O1 . 1.987(5) no
Nb1 O1 . 1.987(5) no
